data_2213618
loop_
_publ_author_name
'Brito, Iv\'an'
'C\'ardenas, Alejandro'
'Mundaca, Aldo'
'Villalobos, Hada'
'L\'opez-Rodr\'iguez, Mat\'ias'

_publ_section_title
;
 5,5'-Dithiobis(1-phenyl-1<i>H</i>-tetrazole)
;
_journal_coeditor_code XU2237
_journal_issue 5
_journal_name_full 'Acta Crystallographica Section E'
_journal_page_first o2581
_journal_page_last o2583
_journal_paper_doi 10.1107/S1600536807017291
_journal_volume 63
_journal_year 2007
_chemical_formula_iupac 'C14 H10 N8 S2'
_chemical_formula_moiety 'C14 H10 N8 S2'
_chemical_formula_sum 'C14 H10 N8 S2'
_chemical_formula_weight 354.42
_chemical_melting_point 418
_chemical_name_systematic
;
5,5'-Dithiobis(1-phenyl-1H-tetrazole)
;
_space_group_IT_number 2
_symmetry_cell_setting triclinic
_symmetry_space_group_name_Hall '-P 1'
_symmetry_space_group_name_H-M 'P -1'
_audit_creation_method 'WinGX routine CIF_UPDATE'
_cell_angle_alpha 80.97(2)
_cell_angle_beta 89.382(10)
_cell_angle_gamma 74.66(3)
_cell_formula_units_Z 2
_cell_length_a 7.2410(10)
_cell_length_b 9.2360(14)
_cell_length_c 11.7760(19)
_cell_measurement_reflns_used 2125
_cell_measurement_temperature 298(2)
_cell_measurement_theta_max 28.5
_cell_measurement_theta_min 2.6
_cell_volume 749.7(2)
_computing_cell_refinement 'DENZO-SMN (Otwinowski & Minor, 1997)'
_computing_data_collection 'COLLECT (Nonius, 1998)'
_computing_data_reduction DENZO-SMN
_computing_molecular_graphics 'ORTEP-3 for Windows (Farrugia, 1997) and PLATON (Spek, 2003)'
_computing_publication_material 'WinGX (Farrugia, 1999)'
_computing_structure_refinement 'SHELXL97 (Sheldrick, 1997)'
_computing_structure_solution 'SIR97 (Altomare <i>et al.</i>,  1999)'
_diffrn_measured_fraction_theta_full 0.961
_diffrn_measured_fraction_theta_max 0.924
_diffrn_measurement_device_type 'Nonius KappaCCD area-detector'
_diffrn_measurement_method '\f  and \w scans with \k offsets'
_diffrn_radiation_monochromator graphite
_diffrn_radiation_source 'fine-focus sealed tube'
_diffrn_radiation_type MoK\a
_diffrn_radiation_wavelength 0.71073
_diffrn_reflns_av_R_equivalents 0.055
_diffrn_reflns_limit_h_max 9
_diffrn_reflns_limit_h_min -9
_diffrn_reflns_limit_k_max 12
_diffrn_reflns_limit_k_min -12
_diffrn_reflns_limit_l_max 12
_diffrn_reflns_limit_l_min -15
_diffrn_reflns_number 6734
_diffrn_reflns_theta_full 25.0
_diffrn_reflns_theta_max 28.5
_diffrn_reflns_theta_min 2.7
_diffrn_standards_interval_count 0
_diffrn_standards_interval_time 0
_diffrn_standards_number 0
_exptl_absorpt_coefficient_mu 0.37
_exptl_absorpt_correction_T_max 0.952
_exptl_absorpt_correction_T_min 0.900
_exptl_absorpt_correction_type multi-scan
_exptl_absorpt_process_details '(SORTAV; Blessing, 1995)'
_exptl_crystal_colour yellow
_exptl_crystal_density_diffrn 1.57
_exptl_crystal_density_method 'not measured'
_exptl_crystal_description block
_exptl_crystal_F_000 364
_exptl_crystal_size_max 0.42
_exptl_crystal_size_mid 0.23
_exptl_crystal_size_min 0.12
_refine_diff_density_max 0.256
_refine_diff_density_min -0.278
_refine_ls_extinction_coef 0.097(14)
_refine_ls_extinction_expression Fc^*^=kFc[1+0.001xFc^2^\l^3^/sin(2\q)]^-1/4^
_refine_ls_extinction_method SHELXL97
_refine_ls_goodness_of_fit_ref 1.111
_refine_ls_hydrogen_treatment constr
_refine_ls_matrix_type full
_refine_ls_number_parameters 219
_refine_ls_number_reflns 3524
_refine_ls_number_restraints 0
_refine_ls_restrained_S_all 1.111
_refine_ls_R_factor_gt 0.054
_refine_ls_shift/su_max 0.006
_refine_ls_structure_factor_coef Fsqd
_refine_ls_weighting_details 'calc w=1/[\s^2^(Fo^2^)+(0.0657P)^2^+0.2582P] where P=(Fo^2^+2Fc^2^)/3'
_refine_ls_weighting_scheme calc
_refine_ls_wR_factor_ref 0.149
_reflns_number_gt 2979
_reflns_number_total 3524
_reflns_threshold_expression I>2\s(I)
_cod_data_source_file xu2237.cif
_cod_data_source_block I
_cod_database_code 2213618
_cod_database_fobs_code 2213618

loop_
_symmetry_equiv_pos_as_xyz
'x, y, z'
'-x, -y, -z'

loop_
_atom_site_type_symbol
_atom_site_label
_atom_site_fract_x
_atom_site_fract_y
_atom_site_fract_z
_atom_site_U_iso_or_equiv
_atom_site_adp_type
_atom_site_calc_flag
_atom_site_refinement_flags
_atom_site_occupancy
S S1 0.10061(9) 0.05560(7) 0.27764(6) 0.0519(2) Uani d . 1
S S2 0.25784(8) 0.17256(6) 0.17854(5) 0.0443(2) Uani d . 1
N N1 0.2192(3) 0.1602(2) 0.46156(16) 0.0442(4) Uani d . 1
N N2 0.2908(3) 0.1022(3) 0.56861(18) 0.0631(6) Uani d . 1
N N3 0.3020(4) -0.0401(3) 0.5830(2) 0.0711(7) Uani d . 1
N N4 0.2430(3) -0.0787(3) 0.4878(2) 0.0610(6) Uani d . 1
N N5 0.6290(3) 0.0660(2) 0.12826(15) 0.0424(4) Uani d . 1
N N6 0.7588(3) -0.0661(3) 0.1192(2) 0.0633(6) Uani d . 1
N N7 0.6735(4) -0.1700(3) 0.1474(2) 0.0692(7) Uani d . 1
N N8 0.4901(3) -0.1128(2) 0.1749(2) 0.0584(6) Uani d . 1
C C1 0.1936(3) 0.0463(3) 0.4135(2) 0.0436(5) Uani d . 1
C C2 0.1879(3) 0.3178(3) 0.41827(18) 0.0444(5) Uani d . 1
C C3 0.3356(4) 0.3828(3) 0.4228(2) 0.0561(6) Uani d . 1
H H3 0.455 0.326 0.4542 0.076(3) Uiso calc R 1
C C4 0.3029(5) 0.5348(4) 0.3795(3) 0.0721(8) Uani d . 1
H H4 0.4012 0.582 0.3815 0.076(3) Uiso calc R 1
C C5 0.1275(6) 0.6166(3) 0.3338(3) 0.0748(9) Uani d . 1
H H5 0.1072 0.7192 0.3042 0.076(3) Uiso calc R 1
C C6 -0.0183(5) 0.5497(3) 0.3310(2) 0.0674(8) Uani d . 1
H H6 -0.1375 0.6067 0.2996 0.076(3) Uiso calc R 1
C C7 0.0101(4) 0.3991(3) 0.3742(2) 0.0541(6) Uani d . 1
H H7 -0.0893 0.3528 0.3737 0.076(3) Uiso calc R 1
C C8 0.4666(3) 0.0330(2) 0.16235(18) 0.0404(5) Uani d . 1
C C9 0.6755(3) 0.2076(3) 0.10020(18) 0.0408(5) Uani d . 1
C C10 0.7789(4) 0.2329(4) 0.0049(2) 0.0621(7) Uani d . 1
H H10 0.8195 0.1588 -0.0417 0.076(3) Uiso calc R 1
C C11 0.8213(5) 0.3701(5) -0.0201(3) 0.0778(10) Uani d . 1
H H11 0.8933 0.3887 -0.084 0.076(3) Uiso calc R 1
C C12 0.7603(4) 0.4788(4) 0.0463(3) 0.0654(8) Uani d . 1
H H12 0.788 0.5723 0.0276 0.076(3) Uiso calc R 1
C C13 0.6587(4) 0.4510(3) 0.1404(2) 0.0548(6) Uani d . 1
H H13 0.616 0.526 0.186 0.076(3) Uiso calc R 1
C C14 0.6180(3) 0.3134(3) 0.1693(2) 0.0453(5) Uani d . 1
H H14 0.5518 0.2934 0.2355 0.076(3) Uiso calc R 1

loop_
_atom_site_aniso_label
_atom_site_aniso_U_11
_atom_site_aniso_U_22
_atom_site_aniso_U_33
_atom_site_aniso_U_12
_atom_site_aniso_U_13
_atom_site_aniso_U_23
S1 0.0487(4) 0.0489(4) 0.0634(4) -0.0252(3) -0.0039(3) -0.0039(3)
S2 0.0491(3) 0.0334(3) 0.0448(3) -0.0060(2) 0.0010(2) 0.0016(2)
N1 0.0426(9) 0.0468(11) 0.0348(9) -0.0022(8) 0.0015(7) 0.0023(8)
N2 0.0622(13) 0.0738(16) 0.0370(11) 0.0028(11) 0.0031(9) 0.0037(10)
N3 0.0652(14) 0.0710(16) 0.0534(14) 0.0034(12) 0.0066(11) 0.0235(12)
N4 0.0523(12) 0.0477(12) 0.0700(15) -0.0067(9) 0.0113(10) 0.0179(11)
N5 0.0455(10) 0.0382(9) 0.0394(9) -0.0001(8) -0.0028(7) -0.0127(7)
N6 0.0609(13) 0.0513(13) 0.0685(15) 0.0095(11) -0.0040(11) -0.0238(11)
N7 0.0794(16) 0.0397(12) 0.0809(17) 0.0046(11) -0.0119(13) -0.0212(11)
N8 0.0745(15) 0.0340(10) 0.0655(14) -0.0100(10) -0.0135(11) -0.0113(9)
C1 0.0349(10) 0.0392(11) 0.0516(12) -0.0089(8) 0.0064(9) 0.0054(9)
C2 0.0528(12) 0.0420(12) 0.0349(10) -0.0047(10) 0.0020(9) -0.0096(9)
C3 0.0615(15) 0.0548(15) 0.0541(14) -0.0118(12) 0.0029(11) -0.0215(12)
C4 0.096(2) 0.0628(18) 0.0705(19) -0.0329(17) 0.0110(17) -0.0307(15)
C5 0.130(3) 0.0374(14) 0.0544(16) -0.0145(16) -0.0020(17) -0.0131(12)
C6 0.092(2) 0.0422(14) 0.0552(15) 0.0058(14) -0.0190(14) -0.0095(12)
C7 0.0601(14) 0.0471(14) 0.0488(13) -0.0011(11) -0.0084(11) -0.0105(11)
C8 0.0504(12) 0.0330(10) 0.0356(10) -0.0059(9) -0.0057(8) -0.0072(8)
C9 0.0372(10) 0.0471(12) 0.0362(10) -0.0080(9) -0.0039(8) -0.0061(9)
C10 0.0502(14) 0.098(2) 0.0456(14) -0.0258(14) 0.0070(10) -0.0230(14)
C11 0.0707(18) 0.130(3) 0.0471(15) -0.061(2) 0.0058(13) 0.0026(17)
C12 0.0666(17) 0.0761(19) 0.0596(16) -0.0424(15) -0.0123(13) 0.0122(14)
C13 0.0532(14) 0.0484(14) 0.0639(16) -0.0184(11) -0.0075(11) -0.0037(11)
C14 0.0487(12) 0.0445(12) 0.0441(12) -0.0152(10) 0.0040(9) -0.0070(9)

loop_
_atom_type_symbol
_atom_type_description
_atom_type_scat_dispersion_real
_atom_type_scat_dispersion_imag
_atom_type_scat_source
C C 0.0033 0.0016 'International Tables Vol C Tables 4.2.6.8 and 6.1.1.4'
H H 0 0 'International Tables Vol C Tables 4.2.6.8 and 6.1.1.4'
N N 0.0061 0.0033 'International Tables Vol C Tables 4.2.6.8 and 6.1.1.4'
S S 0.1246 0.1234 'International Tables Vol C Tables 4.2.6.8 and 6.1.1.4'

loop_
_geom_angle_atom_site_label_1
_geom_angle_atom_site_label_2
_geom_angle_atom_site_label_3
_geom_angle
_geom_angle_publ_flag
C1 S1 S2 102.13(8) yes
C8 S2 S1 102.83(8) yes
C1 N1 N2 107.4(2) ?
C1 N1 C2 131.64(19) yes
N2 N1 C2 121.0(2) ?
N3 N2 N1 106.8(2) ?
N2 N3 N4 110.7(2) ?
C1 N4 N3 106.0(2) ?
C8 N5 N6 107.5(2) ?
C8 N5 C9 131.47(18) yes
N6 N5 C9 121.0(2) ?
N7 N6 N5 105.9(2) ?
N6 N7 N8 112.0(2) ?
C8 N8 N7 105.0(2) ?
N4 C1 N1 109.1(2) yes
N4 C1 S1 123.4(2) yes
N1 C1 S1 127.41(17) yes
C3 C2 C7 122.2(2) ?
C3 C2 N1 118.9(2) ?
C7 C2 N1 118.8(2) ?
C2 C3 C4 118.0(3) ?
C2 C3 H3 121 ?
C4 C3 H3 121 ?
C5 C4 C3 120.4(3) ?
C5 C4 H4 119.8 ?
C3 C4 H4 119.8 ?
C6 C5 C4 120.6(3) ?
C6 C5 H5 119.7 ?
C4 C5 H5 119.7 ?
C5 C6 C7 120.1(3) ?
C5 C6 H6 119.9 ?
C7 C6 H6 119.9 ?
C6 C7 C2 118.6(3) ?
C6 C7 H7 120.7 ?
C2 C7 H7 120.7 ?
N8 C8 N5 109.6(2) yes
N8 C8 S2 127.8(2) yes
N5 C8 S2 122.48(16) yes
C14 C9 C10 121.3(2) ?
C14 C9 N5 119.1(2) ?
C10 C9 N5 119.6(2) ?
C9 C10 C11 118.3(3) ?
C9 C10 H10 120.8 ?
C11 C10 H10 120.8 ?
C12 C11 C10 121.1(3) ?
C12 C11 H11 119.5 ?
C10 C11 H11 119.5 ?
C11 C12 C13 119.5(3) ?
C11 C12 H12 120.2 ?
C13 C12 H12 120.2 ?
C12 C13 C14 120.8(3) ?
C12 C13 H13 119.6 ?
C14 C13 H13 119.6 ?
C9 C14 C13 118.9(2) ?
C9 C14 H14 120.5 ?
C13 C14 H14 120.5 ?

loop_
_geom_bond_atom_site_label_1
_geom_bond_atom_site_label_2
_geom_bond_distance
_geom_bond_publ_flag
S1 S2 2.0128(9) yes
S1 C1 1.724(3) yes
S2 C8 1.739(2) yes
N1 C1 1.324(3) ?
N1 N2 1.342(3) ?
N1 C2 1.423(3) yes
N2 N3 1.280(4) ?
N3 N4 1.336(4) ?
N4 C1 1.302(3) ?
N5 C8 1.333(3) ?
N5 N6 1.347(3) ?
N5 C9 1.424(3) yes
N6 N7 1.274(4) ?
N7 N8 1.349(3) ?
N8 C8 1.296(3) ?
C2 C3 1.363(4) ?
C2 C7 1.368(3) ?
C3 C4 1.375(4) ?
C3 H3 0.93 ?
C4 C5 1.361(5) ?
C4 H4 0.93 ?
C5 C6 1.360(5) ?
C5 H5 0.93 ?
C6 C7 1.366(4) ?
C6 H6 0.93 ?
C7 H7 0.93 ?
C9 C14 1.349(3) ?
C9 C10 1.366(3) ?
C10 C11 1.369(5) ?
C10 H10 0.93 ?
C11 C12 1.349(5) ?
C11 H11 0.93 ?
C12 C13 1.352(4) ?
C12 H12 0.93 ?
C13 C14 1.370(3) ?
C13 H13 0.93 ?
C14 H14 0.93 ?

loop_
_geom_hbond_atom_site_label_D
_geom_hbond_atom_site_label_H
_geom_hbond_atom_site_label_A
_geom_hbond_site_symmetry_A
_geom_hbond_distance_DH
_geom_hbond_distance_HA
_geom_hbond_distance_DA
_geom_hbond_angle_DHA
_geom_hbond_publ_flag
C6 H6 N7 1_465 0.93 2.60 3.413(4) 147 yes
C14 H14 S2 . 0.93 2.78 3.202(2) 108 yes

loop_
_geom_torsion_atom_site_label_1
_geom_torsion_atom_site_label_2
_geom_torsion_atom_site_label_3
_geom_torsion_atom_site_label_4
_geom_torsion
C1 S1 S2 C8 81.90(11)
C1 N1 N2 N3 -1.5(3)
C2 N1 N2 N3 179.7(2)
N1 N2 N3 N4 1.1(3)
N2 N3 N4 C1 -0.3(3)
C8 N5 N6 N7 -0.2(3)
C9 N5 N6 N7 -178.5(2)
N5 N6 N7 N8 0.2(3)
N6 N7 N8 C8 -0.1(3)
N3 N4 C1 N1 -0.6(3)
N3 N4 C1 S1 -178.04(17)
N2 N1 C1 N4 1.3(2)
C2 N1 C1 N4 179.9(2)
N2 N1 C1 S1 178.59(16)
C2 N1 C1 S1 -2.8(3)
S2 S1 C1 N4 -132.17(18)
S2 S1 C1 N1 50.9(2)
C1 N1 C2 C3 -124.9(3)
N2 N1 C2 C3 53.5(3)
C1 N1 C2 C7 55.5(3)
N2 N1 C2 C7 -126.0(2)
C7 C2 C3 C4 -1.1(4)
N1 C2 C3 C4 179.4(2)
C2 C3 C4 C5 0.0(4)
C3 C4 C5 C6 0.5(5)
C4 C5 C6 C7 0.0(5)
C5 C6 C7 C2 -1.0(4)
C3 C2 C7 C6 1.5(4)
N1 C2 C7 C6 -178.9(2)
N7 N8 C8 N5 0.0(3)
N7 N8 C8 S2 176.95(18)
N6 N5 C8 N8 0.1(2)
C9 N5 C8 N8 178.2(2)
N6 N5 C8 S2 -177.03(16)
C9 N5 C8 S2 1.1(3)
S1 S2 C8 N8 21.3(2)
S1 S2 C8 N5 -162.12(16)
C8 N5 C9 C14 44.7(3)
N6 N5 C9 C14 -137.4(2)
C8 N5 C9 C10 -136.0(2)
N6 N5 C9 C10 41.9(3)
C14 C9 C10 C11 -0.9(4)
N5 C9 C10 C11 179.9(2)
C9 C10 C11 C12 -1.0(4)
C10 C11 C12 C13 1.2(5)
C11 C12 C13 C14 0.4(4)
C10 C9 C14 C13 2.4(4)
N5 C9 C14 C13 -178.3(2)
C12 C13 C14 C9 -2.2(4)

loop_
_cod_related_entry_id
_cod_related_entry_database
_cod_related_entry_code
1 ChemSpider 71132
